data_4080419
loop_
_publ_author_name
'Herbst, Annika'
'Bronner, Catherine'
'Dechambenoit, Pierre'
'Wenger, Oliver S.'

_publ_section_title
;
 Gold Complexes with Tridentate Cyclometalating and NHC Ligands: A Search
 for New Photoluminescent Gold(III) Compounds
;
_journal_issue 6
_journal_name_full Organometallics
_journal_page_first 1807
_journal_paper_doi 10.1021/om301226b
_journal_volume 32
_journal_year 2013
_chemical_formula_moiety 'C62 H74 Au2 N10, Hg2 I6'
_chemical_formula_sum 'C62 H74 Au2 Hg2 I6 N10'
_chemical_formula_weight 2515.82
_chemical_name_systematic
; 
 ? 
;
_space_group_IT_number 2
_symmetry_cell_setting triclinic
_symmetry_space_group_name_Hall '-P 1'
_symmetry_space_group_name_H-M 'P -1'
_atom_sites_solution_hydrogens geom
_atom_sites_solution_primary direct
_atom_sites_solution_secondary difmap
_audit_creation_method SHELXL-97
_cell_angle_alpha 70.348(18)
_cell_angle_beta 81.30(2)
_cell_angle_gamma 61.965(16)
_cell_formula_units_Z 2
_cell_length_a 15.568(6)
_cell_length_b 16.010(6)
_cell_length_c 17.581(7)
_cell_measurement_reflns_used 7855
_cell_measurement_temperature 120(2)
_cell_measurement_theta_max 26.19
_cell_measurement_theta_min 2.46
_cell_volume 3642(3)
_computing_cell_refinement 'Bruker SAINT'
_computing_data_collection 'Bruker APEX2'
_computing_data_reduction 'Bruker SAINT'
_computing_molecular_graphics ORTEP-32
_computing_publication_material 'WINGX (Farrugia)'
_computing_structure_refinement 'SHELXL-97 (Sheldrick, 2008)'
_computing_structure_solution 'AUTOSTRUCTURE (Bruker)'
_diffrn_ambient_temperature 120(2)
_diffrn_measured_fraction_theta_full 0.970
_diffrn_measured_fraction_theta_max 0.970
_diffrn_measurement_device_type 'Bruker APEX-II CCD'
_diffrn_measurement_method 'phi and omega scans'
_diffrn_radiation_monochromator graphite
_diffrn_radiation_source 'fine-focus sealed tube'
_diffrn_radiation_type MoK\a
_diffrn_radiation_wavelength 0.71073
_diffrn_reflns_av_R_equivalents 0.0640
_diffrn_reflns_av_sigmaI/netI 0.0412
_diffrn_reflns_limit_h_max 20
_diffrn_reflns_limit_h_min -20
_diffrn_reflns_limit_k_max 20
_diffrn_reflns_limit_k_min -20
_diffrn_reflns_limit_l_max 22
_diffrn_reflns_limit_l_min -23
_diffrn_reflns_number 169571
_diffrn_reflns_theta_full 27.89
_diffrn_reflns_theta_max 27.89
_diffrn_reflns_theta_min 1.51
_exptl_absorpt_coefficient_mu 10.803
_exptl_absorpt_correction_T_max 0.6718
_exptl_absorpt_correction_T_min 0.2334
_exptl_absorpt_correction_type multi-scan
_exptl_absorpt_process_details SADABS
_exptl_crystal_colour colourless
_exptl_crystal_density_diffrn 2.294
_exptl_crystal_density_method 'not measured'
_exptl_crystal_description needle
_exptl_crystal_F_000 2304
_exptl_crystal_size_max 0.19
_exptl_crystal_size_mid 0.04
_exptl_crystal_size_min 0.04
_refine_diff_density_max 3.463
_refine_diff_density_min -3.762
_refine_diff_density_rms 0.204
_refine_ls_extinction_method none
_refine_ls_goodness_of_fit_ref 1.056
_refine_ls_hydrogen_treatment riding
_refine_ls_matrix_type full
_refine_ls_number_parameters 742
_refine_ls_number_reflns 16894
_refine_ls_number_restraints 25
_refine_ls_restrained_S_all 1.058
_refine_ls_R_factor_all 0.0696
_refine_ls_R_factor_gt 0.0425
_refine_ls_shift/su_max 0.012
_refine_ls_shift/su_mean 0.000
_refine_ls_structure_factor_coef Fsqd
_refine_ls_weighting_details 'calc w=1/[\s^2^(Fo^2^)+(0.0743P)^2^+8.0731P] where P=(Fo^2^+2Fc^2^)/3'
_refine_ls_weighting_scheme calc
_refine_ls_wR_factor_gt 0.1210
_refine_ls_wR_factor_ref 0.1361
_reflns_number_gt 12136
_reflns_number_total 16894
_reflns_threshold_expression >2sigma(I)
_cod_data_source_file om301226b_si_002.cif
_cod_data_source_block '[Au2(L3)2][Hg2I6]'
_cod_original_sg_symbol_H-M P-1
_cod_database_code 4080419

loop_
_symmetry_equiv_pos_as_xyz
'x, y, z'
'-x, -y, -z'

loop_
_atom_site_label
_atom_site_type_symbol
_atom_site_fract_x
_atom_site_fract_y
_atom_site_fract_z
_atom_site_U_iso_or_equiv
_atom_site_adp_type
_atom_site_occupancy
_atom_site_symmetry_multiplicity
_atom_site_calc_flag
_atom_site_refinement_flags
I1 I 0.40062(6) 0.57113(6) 0.16135(4) 0.0697(2) Uani 1 1 d .
I4 I 0.26138(5) 0.54787(4) 0.38385(3) 0.05323(16) Uani 1 1 d .
I3 I 0.09168(5) 0.58827(6) 0.16209(5) 0.0771(2) Uani 1 1 d .
I5 I 0.19148(5) 0.86446(5) 0.23346(5) 0.06644(19) Uani 1 1 d .
I2 I 0.36357(5) 0.29928(5) 0.26587(5) 0.06335(18) Uani 1 1 d .
I6 I 0.50775(5) 0.64930(5) 0.32973(4) 0.05838(17) Uani 1 1 d .
Au1 Au 0.09915(2) 0.87776(2) 0.451190(17) 0.03188(8) Uani 1 1 d .
Au2 Au 0.39187(2) 0.82217(2) 0.716034(19) 0.04216(9) Uani 1 1 d .
Hg2 Hg 0.34049(3) 0.68258(3) 0.27042(3) 0.06117(12) Uani 1 1 d .
Hg1 Hg 0.25975(3) 0.49867(3) 0.24101(3) 0.06449(12) Uani 1 1 d .
C15 C 0.3466(6) 0.6427(6) 0.5313(5) 0.0389(18) Uani 1 1 d .
H15 H 0.3424 0.6433 0.4778 0.047 Uiso 1 1 calc R
N6 N 0.0001(4) 1.0975(5) 0.3527(4) 0.0330(13) Uani 1 1 d .
C43 C 0.1480(6) 1.2192(6) 0.3247(5) 0.0407(18) Uani 1 1 d .
H43 H 0.2121 1.1995 0.3407 0.049 Uiso 1 1 calc R
C28 C 0.4362(9) 0.7907(8) 0.9921(7) 0.073(3) Uani 1 1 d .
H28A H 0.4189 0.8569 0.9518 0.088 Uiso 1 1 calc R
H28B H 0.3805 0.7980 1.0294 0.088 Uiso 1 1 calc R
N9 N 0.3580(4) 1.0092(4) 0.5761(4) 0.0314(13) Uani 1 1 d .
C46 C 0.3029(6) 0.9095(6) 0.4092(5) 0.0360(17) Uani 1 1 d .
H46 H 0.2871 0.8903 0.3698 0.043 Uiso 1 1 calc R
C49 C 0.3411(5) 0.9716(5) 0.5188(4) 0.0309(15) Uani 1 1 d .
N2 N 0.1813(4) 0.6610(4) 0.5593(4) 0.0325(13) Uani 1 1 d .
N3 N 0.2699(4) 0.6536(4) 0.6574(4) 0.0328(13) Uani 1 1 d .
C39 C 0.0151(5) 1.1812(5) 0.3233(4) 0.0307(15) Uani 1 1 d .
C48 C 0.4121(5) 0.8847(5) 0.5057(5) 0.0363(17) Uani 1 1 d .
H48 H 0.4722 0.8480 0.5345 0.044 Uiso 1 1 calc R
N10 N 0.4065(5) 1.0118(5) 0.6832(4) 0.0372(14) Uani 1 1 d .
C52 C 0.3173(6) 1.1854(6) 0.4917(5) 0.0425(18) Uani 1 1 d .
H52 H 0.2974 1.1832 0.4441 0.051 Uiso 1 1 calc R
C18 C 0.3514(5) 0.6442(5) 0.6823(5) 0.0335(16) Uani 1 1 d .
C2 C -0.1989(8) 0.8892(9) 0.1865(6) 0.072(3) Uani 1 1 d .
H2A H -0.2406 0.8553 0.2094 0.087 Uiso 1 1 calc R
H2B H -0.2344 0.9569 0.1918 0.087 Uiso 1 1 calc R
C41 C -0.0028(6) 1.3439(6) 0.2540(5) 0.045(2) Uani 1 1 d .
H41 H -0.0403 1.4103 0.2220 0.055 Uiso 1 1 calc R
C7 C 0.1108(5) 0.7403(5) 0.5099(4) 0.0313(15) Uani 1 1 d .
C24 C 0.3082(10) 0.5611(9) 0.9740(6) 0.076(3) Uani 1 1 d .
H24 H 0.3121 0.5786 1.0195 0.091 Uiso 1 1 calc R
C55 C 0.3790(6) 1.1900(6) 0.6326(5) 0.0427(19) Uani 1 1 d .
H55 H 0.3993 1.1915 0.6803 0.051 Uiso 1 1 calc R
C38 C 0.0801(5) 1.0184(5) 0.3940(4) 0.0310(15) Uani 1 1 d .
C45 C 0.2381(5) 0.9936(5) 0.4288(4) 0.0318(15) Uani 1 1 d .
C57 C 0.4512(6) 0.9774(7) 0.7624(5) 0.046(2) Uani 1 1 d .
H57A H 0.4526 0.9126 0.7939 0.055 Uiso 1 1 calc R
H57B H 0.4118 1.0255 0.7925 0.055 Uiso 1 1 calc R
N1 N 0.0407(4) 0.7142(5) 0.5081(4) 0.0349(14) Uani 1 1 d .
C25 C 0.3287(7) 0.6094(7) 0.8962(5) 0.053(2) Uani 1 1 d .
C47 C 0.3927(5) 0.8530(6) 0.4490(5) 0.0372(17) Uani 1 1 d .
H47 H 0.4396 0.7940 0.4374 0.045 Uiso 1 1 calc R
C37 C -0.0906(5) 1.0938(6) 0.3435(5) 0.0373(17) Uani 1 1 d .
H37A H -0.1459 1.1606 0.3372 0.045 Uiso 1 1 calc R
H37B H -0.1012 1.0474 0.3932 0.045 Uiso 1 1 calc R
C10 C 0.0621(8) 0.4659(7) 0.6301(7) 0.063(3) Uani 1 1 d .
H10 H 0.0316 0.4235 0.6441 0.076 Uiso 1 1 calc R
C14 C 0.2686(5) 0.6541(5) 0.5829(4) 0.0313(15) Uani 1 1 d .
C21 C 0.2970(9) 0.5103(8) 0.8382(6) 0.065(3) Uani 1 1 d .
H21 H 0.2946 0.4915 0.7931 0.079 Uiso 1 1 calc R
C5 C -0.0299(6) 0.7724(6) 0.3707(5) 0.0426(18) Uani 1 1 d .
H5A H 0.0136 0.8029 0.3435 0.051 Uiso 1 1 calc R
H5B H 0.0031 0.7020 0.3717 0.051 Uiso 1 1 calc R
C31 C 0.5912(16) 0.8132(15) 1.1182(12) 0.145(6) Uani 1 1 d U
H31A H 0.6119 0.7466 1.1570 0.217 Uiso 1 1 calc R
H31B H 0.5802 0.8605 1.1468 0.217 Uiso 1 1 calc R
H31C H 0.6420 0.8128 1.0777 0.217 Uiso 1 1 calc R
C30 C 0.5015(15) 0.8427(12) 1.0785(10) 0.120(5) Uani 1 1 d U
H30A H 0.4816 0.9093 1.0384 0.144 Uiso 1 1 calc R
H30B H 0.4492 0.8469 1.1190 0.144 Uiso 1 1 calc R
C56 C 0.3812(5) 1.1059(6) 0.6276(5) 0.0373(17) Uani 1 1 d .
C51 C 0.3496(5) 1.1035(6) 0.5591(5) 0.0357(16) Uani 1 1 d .
C61 C 0.7605(10) 0.8527(17) 0.9094(9) 0.144(6) Uani 1 1 d DU
H61A H 0.7405 0.8951 0.9451 0.173 Uiso 1 1 calc R
H61B H 0.7395 0.8001 0.9351 0.173 Uiso 1 1 calc R
C44 C 0.1076(5) 1.1542(5) 0.3469(4) 0.0335(16) Uani 1 1 d .
C6 C -0.0481(6) 0.7778(6) 0.4575(5) 0.0435(19) Uani 1 1 d .
H6A H -0.0723 0.8474 0.4565 0.052 Uiso 1 1 calc R
H6B H -0.0991 0.7567 0.4817 0.052 Uiso 1 1 calc R
C22 C 0.2743(10) 0.4650(9) 0.9159(7) 0.081(4) Uani 1 1 d .
H22 H 0.2525 0.4164 0.9234 0.097 Uiso 1 1 calc R
C59 C 0.6082(7) 0.9165(9) 0.8353(6) 0.062(3) Uani 1 1 d .
H59A H 0.5671 0.9526 0.8736 0.074 Uiso 1 1 calc R
H59B H 0.6167 0.8474 0.8568 0.074 Uiso 1 1 calc R
C17 C 0.4343(5) 0.6316(6) 0.6363(5) 0.0361(16) Uani 1 1 d .
H17 H 0.4913 0.6241 0.6571 0.043 Uiso 1 1 calc R
C23 C 0.2826(10) 0.4883(8) 0.9819(6) 0.077(3) Uani 1 1 d .
H23 H 0.2702 0.4529 1.0342 0.092 Uiso 1 1 calc R
C42 C 0.0902(7) 1.3147(6) 0.2777(5) 0.047(2) Uani 1 1 d .
H42 H 0.1153 1.3618 0.2611 0.057 Uiso 1 1 calc R
C11 C 0.1514(8) 0.4327(7) 0.6655(6) 0.058(2) Uani 1 1 d .
H11 H 0.1790 0.3688 0.7043 0.070 Uiso 1 1 calc R
C54 C 0.3461(6) 1.2734(6) 0.5654(6) 0.049(2) Uani 1 1 d .
H54 H 0.3447 1.3329 0.5665 0.059 Uiso 1 1 calc R
C4 C -0.1236(6) 0.8255(7) 0.3238(5) 0.046(2) Uani 1 1 d .
H4A H -0.1610 0.8930 0.3295 0.055 Uiso 1 1 calc R
H4B H -0.1630 0.7892 0.3465 0.055 Uiso 1 1 calc R
C29 C 0.5138(13) 0.7695(12) 1.0365(9) 0.111(4) Uani 1 1 d U
H29A H 0.5702 0.7620 0.9999 0.133 Uiso 1 1 calc R
H29B H 0.5308 0.7043 1.0781 0.133 Uiso 1 1 calc R
C19 C 0.3665(7) 0.7083(7) 0.7868(5) 0.048(2) Uani 1 1 d .
C20 C 0.3229(6) 0.5834(6) 0.8304(5) 0.0387(17) Uani 1 1 d .
N5 N 0.3524(7) 0.6879(6) 0.8667(4) 0.059(2) Uani 1 1 d .
C50 C 0.3918(5) 0.9534(6) 0.6524(5) 0.0377(17) Uani 1 1 d .
N8 N 0.2558(4) 1.0260(4) 0.4829(4) 0.0296(12) Uani 1 1 d .
C27 C 0.4419(10) 0.7202(10) 0.9452(7) 0.080(3) Uani 1 1 d .
H27A H 0.4873 0.7220 0.8994 0.096 Uiso 1 1 calc R
H27B H 0.4675 0.6511 0.9818 0.096 Uiso 1 1 calc R
C35 C -0.0816(8) 1.1295(7) 0.1923(5) 0.054(2) Uani 1 1 d .
H35A H -0.0196 1.1333 0.1905 0.064 Uiso 1 1 calc R
H35B H -0.1354 1.1970 0.1867 0.064 Uiso 1 1 calc R
C34 C -0.0857(8) 1.0969(7) 0.1197(6) 0.061(3) Uani 1 1 d .
H34A H -0.0296 1.0311 0.1239 0.073 Uiso 1 1 calc R
H34B H -0.1457 1.0890 0.1237 0.073 Uiso 1 1 calc R
C40 C -0.0422(6) 1.2770(5) 0.2767(5) 0.0384(17) Uani 1 1 d .
H40 H -0.1062 1.2966 0.2606 0.046 Uiso 1 1 calc R
C8 C 0.0643(6) 0.6177(6) 0.5564(5) 0.0355(17) Uani 1 1 d .
C53 C 0.3150(6) 1.2710(6) 0.4962(6) 0.049(2) Uani 1 1 d .
H53 H 0.2918 1.3295 0.4512 0.059 Uiso 1 1 calc R
C60 C 0.7072(8) 0.9156(15) 0.8293(8) 0.117(5) Uani 1 1 d U
H60A H 0.7455 0.8879 0.7858 0.141 Uiso 1 1 calc R
H60B H 0.6987 0.9843 0.8162 0.141 Uiso 1 1 calc R
C36 C -0.0892(6) 1.0614(6) 0.2724(5) 0.0431(19) Uani 1 1 d .
H36A H -0.0335 0.9949 0.2789 0.052 Uiso 1 1 calc R
H36B H -0.1494 1.0549 0.2729 0.052 Uiso 1 1 calc R
C1 C -0.1843(12) 0.8973(13) 0.0988(7) 0.115(5) Uani 1 1 d .
H1A H -0.1396 0.9266 0.0762 0.172 Uiso 1 1 calc R
H1B H -0.2470 0.9396 0.0703 0.172 Uiso 1 1 calc R
H1C H -0.1568 0.8310 0.0923 0.172 Uiso 1 1 calc R
C16 C 0.4306(6) 0.6304(6) 0.5598(5) 0.0426(19) Uani 1 1 d .
H16 H 0.4860 0.6211 0.5261 0.051 Uiso 1 1 calc R
C12 C 0.2010(7) 0.4889(6) 0.6463(5) 0.046(2) Uani 1 1 d .
H12 H 0.2626 0.4654 0.6693 0.055 Uiso 1 1 calc R
C9 C 0.0174(7) 0.5588(7) 0.5753(6) 0.053(2) Uani 1 1 d .
H9 H -0.0435 0.5815 0.5514 0.064 Uiso 1 1 calc R
N7 N 0.1446(4) 1.0530(4) 0.3915(4) 0.0299(13) Uani 1 1 d .
C26 C 0.3506(9) 0.7493(8) 0.9164(6) 0.070(3) Uani 1 1 d .
H26A H 0.3237 0.8198 0.8830 0.084 Uiso 1 1 calc R
H26B H 0.3067 0.7440 0.9628 0.084 Uiso 1 1 calc R
C3 C -0.1064(7) 0.8337(8) 0.2358(6) 0.060(3) Uani 1 1 d .
H3A H -0.0703 0.7660 0.2303 0.072 Uiso 1 1 calc R
H3B H -0.0650 0.8680 0.2138 0.072 Uiso 1 1 calc R
C13 C 0.1549(6) 0.5816(6) 0.5914(5) 0.0399(18) Uani 1 1 d .
N4 N 0.3484(4) 0.6445(5) 0.7637(4) 0.0350(14) Uani 1 1 d .
C58 C 0.5563(6) 0.9665(7) 0.7525(5) 0.048(2) Uani 1 1 d .
H58A H 0.5930 0.9260 0.7160 0.058 Uiso 1 1 calc R
H58B H 0.5543 1.0329 0.7280 0.058 Uiso 1 1 calc R
C33 C -0.0840(10) 1.1676(9) 0.0376(6) 0.079(3) Uani 1 1 d .
H33A H -0.1333 1.2356 0.0365 0.095 Uiso 1 1 calc R
H33B H -0.0195 1.1672 0.0301 0.095 Uiso 1 1 calc R
C32 C -0.1033(11) 1.1443(9) -0.0322(7) 0.091(4) Uani 1 1 d .
H32A H -0.0526 1.0787 -0.0339 0.137 Uiso 1 1 calc R
H32B H -0.1030 1.1947 -0.0827 0.137 Uiso 1 1 calc R
H32C H -0.1670 1.1443 -0.0255 0.137 Uiso 1 1 calc R
C62 C 0.8592(13) 0.809(2) 0.9053(13) 0.248(13) Uani 1 1 d DU
H62A H 0.8869 0.7712 0.9598 0.372 Uiso 1 1 calc R
H62B H 0.8814 0.8601 0.8806 0.372 Uiso 1 1 calc R
H62C H 0.8806 0.7640 0.8724 0.372 Uiso 1 1 calc R

loop_
_atom_site_aniso_label
_atom_site_aniso_U_11
_atom_site_aniso_U_22
_atom_site_aniso_U_33
_atom_site_aniso_U_23
_atom_site_aniso_U_13
_atom_site_aniso_U_12
I1 0.0876(5) 0.0836(5) 0.0536(4) -0.0256(4) 0.0087(3) -0.0500(4)
I4 0.0801(4) 0.0507(3) 0.0411(3) -0.0222(3) 0.0166(3) -0.0383(3)
I3 0.0632(4) 0.0683(4) 0.0799(5) -0.0152(4) -0.0027(4) -0.0180(4)
I5 0.0618(4) 0.0587(4) 0.0740(5) -0.0264(3) -0.0114(3) -0.0157(3)
I2 0.0583(4) 0.0521(3) 0.0847(5) -0.0300(3) 0.0116(3) -0.0259(3)
I6 0.0581(4) 0.0656(4) 0.0654(4) -0.0314(3) 0.0011(3) -0.0314(3)
Au1 0.03508(15) 0.03532(15) 0.03116(16) -0.01102(12) -0.00287(11) -0.01901(12)
Au2 0.0573(2) 0.04627(18) 0.03642(18) -0.00904(14) -0.00805(14) -0.03387(16)
Hg2 0.0630(2) 0.0517(2) 0.0755(3) -0.02349(19) -0.0114(2) -0.02495(18)
Hg1 0.0703(3) 0.0514(2) 0.0770(3) -0.0218(2) -0.0079(2) -0.02765(19)
C15 0.044(4) 0.051(5) 0.031(4) -0.021(4) 0.006(3) -0.025(4)
N6 0.031(3) 0.041(3) 0.031(3) -0.012(3) -0.001(2) -0.018(3)
C43 0.048(5) 0.043(4) 0.038(4) -0.012(4) 0.000(4) -0.027(4)
C28 0.111(9) 0.072(7) 0.063(7) -0.014(5) -0.019(6) -0.061(7)
N9 0.036(3) 0.030(3) 0.037(3) -0.014(3) -0.005(3) -0.017(3)
C46 0.043(4) 0.042(4) 0.037(4) -0.018(3) 0.002(3) -0.026(4)
C49 0.035(4) 0.030(3) 0.036(4) -0.011(3) 0.000(3) -0.020(3)
N2 0.036(3) 0.039(3) 0.033(3) -0.016(3) 0.003(3) -0.023(3)
N3 0.036(3) 0.034(3) 0.036(4) -0.014(3) 0.001(3) -0.020(3)
C39 0.035(4) 0.039(4) 0.024(4) -0.012(3) 0.002(3) -0.020(3)
C48 0.027(4) 0.033(4) 0.051(5) -0.012(3) -0.005(3) -0.013(3)
N10 0.046(4) 0.040(3) 0.036(4) -0.013(3) -0.006(3) -0.026(3)
C52 0.043(4) 0.038(4) 0.047(5) -0.013(4) -0.007(4) -0.016(4)
C18 0.035(4) 0.028(3) 0.038(4) -0.009(3) -0.004(3) -0.015(3)
C2 0.072(7) 0.089(8) 0.061(7) -0.028(6) -0.006(5) -0.035(6)
C41 0.047(5) 0.032(4) 0.044(5) -0.009(3) -0.003(4) -0.008(4)
C7 0.038(4) 0.041(4) 0.025(4) -0.015(3) -0.001(3) -0.021(3)
C24 0.130(10) 0.091(8) 0.038(5) -0.020(5) 0.014(6) -0.078(8)
C55 0.053(5) 0.053(5) 0.041(5) -0.025(4) 0.003(4) -0.034(4)
C38 0.032(4) 0.040(4) 0.028(4) -0.016(3) -0.003(3) -0.016(3)
C45 0.032(4) 0.034(4) 0.035(4) -0.012(3) 0.003(3) -0.019(3)
C57 0.056(5) 0.060(5) 0.039(5) -0.017(4) -0.002(4) -0.037(4)
N1 0.036(3) 0.040(3) 0.036(3) -0.017(3) 0.000(3) -0.019(3)
C25 0.070(6) 0.065(6) 0.038(5) -0.014(4) 0.005(4) -0.044(5)
C47 0.036(4) 0.035(4) 0.046(5) -0.019(3) 0.006(3) -0.017(3)
C37 0.033(4) 0.042(4) 0.038(4) -0.010(3) -0.006(3) -0.018(3)
C10 0.080(7) 0.052(6) 0.073(7) -0.015(5) 0.010(6) -0.047(5)
C14 0.038(4) 0.027(3) 0.035(4) -0.012(3) -0.003(3) -0.017(3)
C21 0.104(8) 0.063(6) 0.050(6) -0.019(5) 0.008(6) -0.055(6)
C5 0.047(5) 0.045(4) 0.041(5) -0.014(4) -0.003(4) -0.023(4)
C31 0.207(17) 0.170(15) 0.140(14) -0.079(12) 0.035(13) -0.140(14)
C30 0.196(13) 0.125(10) 0.098(9) -0.057(8) -0.014(9) -0.100(10)
C56 0.036(4) 0.040(4) 0.042(4) -0.019(3) -0.004(3) -0.016(3)
C51 0.035(4) 0.041(4) 0.041(4) -0.017(3) 0.002(3) -0.022(3)
C61 0.064(7) 0.275(16) 0.083(8) -0.076(10) -0.013(6) -0.050(9)
C44 0.038(4) 0.036(4) 0.028(4) -0.012(3) -0.003(3) -0.015(3)
C6 0.035(4) 0.057(5) 0.054(5) -0.022(4) -0.001(4) -0.029(4)
C22 0.131(11) 0.080(8) 0.061(7) -0.019(6) 0.024(7) -0.079(8)
C59 0.063(6) 0.087(7) 0.043(5) -0.026(5) -0.007(4) -0.033(6)
C17 0.036(4) 0.042(4) 0.034(4) -0.013(3) -0.001(3) -0.019(3)
C23 0.131(11) 0.077(7) 0.045(6) -0.017(5) 0.018(6) -0.071(8)
C42 0.065(6) 0.043(4) 0.044(5) -0.016(4) 0.006(4) -0.033(4)
C11 0.075(7) 0.041(5) 0.064(6) -0.012(4) -0.001(5) -0.033(5)
C54 0.052(5) 0.037(4) 0.065(6) -0.022(4) 0.002(4) -0.020(4)
C4 0.042(4) 0.053(5) 0.047(5) -0.021(4) -0.005(4) -0.020(4)
C29 0.179(13) 0.117(10) 0.091(9) -0.029(8) -0.014(9) -0.107(10)
C19 0.060(5) 0.060(5) 0.037(5) -0.015(4) -0.002(4) -0.037(5)
C20 0.054(5) 0.039(4) 0.029(4) -0.007(3) 0.000(3) -0.027(4)
N5 0.101(6) 0.072(5) 0.032(4) -0.016(4) 0.000(4) -0.061(5)
C50 0.037(4) 0.045(4) 0.042(5) -0.015(4) -0.003(3) -0.025(4)
N8 0.025(3) 0.031(3) 0.037(3) -0.012(3) -0.004(2) -0.014(2)
C27 0.114(10) 0.089(8) 0.053(7) -0.013(6) -0.007(6) -0.063(8)
C35 0.070(6) 0.058(5) 0.038(5) -0.015(4) -0.004(4) -0.032(5)
C34 0.075(7) 0.059(6) 0.053(6) -0.023(5) -0.015(5) -0.024(5)
C40 0.039(4) 0.034(4) 0.040(4) -0.013(3) -0.001(3) -0.012(3)
C8 0.044(4) 0.043(4) 0.034(4) -0.020(3) 0.007(3) -0.027(4)
C53 0.053(5) 0.036(4) 0.059(6) -0.018(4) 0.000(4) -0.018(4)
C60 0.054(6) 0.229(15) 0.081(8) -0.074(9) -0.002(6) -0.054(8)
C36 0.040(4) 0.051(5) 0.046(5) -0.017(4) -0.009(4) -0.022(4)
C1 0.136(13) 0.149(14) 0.055(8) -0.037(9) -0.023(8) -0.050(11)
C16 0.042(4) 0.049(5) 0.047(5) -0.022(4) 0.010(4) -0.026(4)
C12 0.057(5) 0.039(4) 0.048(5) -0.017(4) 0.009(4) -0.026(4)
C9 0.060(6) 0.065(6) 0.059(6) -0.028(5) 0.014(5) -0.044(5)
N7 0.033(3) 0.032(3) 0.031(3) -0.012(3) -0.006(2) -0.017(3)
C26 0.103(9) 0.067(7) 0.052(6) -0.023(5) 0.004(6) -0.047(6)
C3 0.047(5) 0.071(6) 0.063(6) -0.029(5) -0.005(4) -0.020(5)
C13 0.064(5) 0.036(4) 0.031(4) -0.016(3) 0.009(4) -0.029(4)
N4 0.038(3) 0.041(3) 0.029(3) -0.014(3) -0.004(3) -0.017(3)
C58 0.053(5) 0.055(5) 0.043(5) -0.009(4) -0.015(4) -0.029(4)
C33 0.099(9) 0.088(8) 0.051(7) -0.023(6) -0.008(6) -0.039(7)
C32 0.131(11) 0.082(8) 0.045(6) -0.024(6) -0.006(7) -0.031(8)
C62 0.145(16) 0.34(3) 0.132(16) -0.082(17) -0.055(14) 0.009(18)

loop_
_atom_type_symbol
_atom_type_description
_atom_type_scat_dispersion_real
_atom_type_scat_dispersion_imag
_atom_type_scat_source
C C 0.0033 0.0016 'International Tables Vol C Tables 4.2.6.8 and 6.1.1.4'
H H 0.0000 0.0000 'International Tables Vol C Tables 4.2.6.8 and 6.1.1.4'
N N 0.0061 0.0033 'International Tables Vol C Tables 4.2.6.8 and 6.1.1.4'
I I -0.4742 1.8119 'International Tables Vol C Tables 4.2.6.8 and 6.1.1.4'
Au Au -2.0133 8.8022 'International Tables Vol C Tables 4.2.6.8 and 6.1.1.4'
Hg Hg -2.3894 9.2266 'International Tables Vol C Tables 4.2.6.8 and 6.1.1.4'

loop_
_geom_angle_atom_site_label_1
_geom_angle_atom_site_label_2
_geom_angle_atom_site_label_3
_geom_angle
Hg2 I1 Hg1 85.82(3)
Hg1 I4 Hg2 83.07(3)
C7 Au1 C38 177.0(3)
C19 Au2 C50 168.8(3)
I5 Hg2 I6 120.06(4)
I5 Hg2 I1 120.41(4)
I6 Hg2 I1 104.62(3)
I5 Hg2 I4 106.01(4)
I6 Hg2 I4 110.45(4)
I1 Hg2 I4 91.43(4)
I3 Hg1 I2 116.34(3)
I3 Hg1 I4 117.45(3)
I2 Hg1 I4 110.76(4)
I3 Hg1 I1 114.43(4)
I2 Hg1 I1 102.39(4)
I4 Hg1 I1 91.95(3)
C16 C15 C14 117.9(7)
C16 C15 H15 121.0
C14 C15 H15 121.0
C38 N6 C39 110.4(6)
C38 N6 C37 124.2(6)
C39 N6 C37 125.3(6)
C44 C43 C42 116.3(8)
C44 C43 H43 121.9
C42 C43 H43 121.9
C29 C28 C27 122.0(12)
C29 C28 H28A 106.8
C27 C28 H28A 106.8
C29 C28 H28B 106.8
C27 C28 H28B 106.8
H28A C28 H28B 106.7
C50 N9 C51 110.9(6)
C50 N9 C49 123.9(6)
C51 N9 C49 124.9(6)
C45 C46 C47 118.0(7)
C45 C46 H46 121.0
C47 C46 H46 121.0
N8 C49 C48 125.2(7)
N8 C49 N9 114.7(6)
C48 C49 N9 120.1(6)
C7 N2 C14 127.3(6)
C7 N2 C13 110.4(6)
C14 N2 C13 122.1(6)
C14 N3 C18 116.6(6)
N6 C39 C44 107.2(6)
N6 C39 C40 132.1(7)
C44 C39 C40 120.6(7)
C49 C48 C47 117.7(7)
C49 C48 H48 121.2
C47 C48 H48 121.2
C50 N10 C56 111.3(6)
C50 N10 C57 123.7(7)
C56 N10 C57 124.8(6)
C51 C52 C53 116.9(8)
C51 C52 H52 121.5
C53 C52 H52 121.5
N3 C18 C17 124.6(7)
N3 C18 N4 114.1(6)
C17 C18 N4 121.3(7)
C1 C2 C3 114.6(10)
C1 C2 H2A 108.6
C3 C2 H2A 108.6
C1 C2 H2B 108.6
C3 C2 H2B 108.6
H2A C2 H2B 107.6
C42 C41 C40 120.7(7)
C42 C41 H41 119.6
C40 C41 H41 119.6
N1 C7 N2 106.6(6)
N1 C7 Au1 123.1(5)
N2 C7 Au1 130.2(5)
C23 C24 C25 117.4(9)
C23 C24 H24 121.3
C25 C24 H24 121.3
C56 C55 C54 117.4(7)
C56 C55 H55 121.3
C54 C55 H55 121.3
N7 C38 N6 105.9(6)
N7 C38 Au1 126.1(5)
N6 C38 Au1 128.0(5)
N8 C45 C46 124.3(7)
N8 C45 N7 115.1(6)
C46 C45 N7 120.5(6)
N10 C57 C58 110.3(7)
N10 C57 H57A 109.6
C58 C57 H57A 109.6
N10 C57 H57B 109.6
C58 C57 H57B 109.6
H57A C57 H57B 108.1
C7 N1 C8 111.8(6)
C7 N1 C6 124.6(6)
C8 N1 C6 123.5(6)
C20 C25 N5 106.9(7)
C20 C25 C24 120.8(9)
N5 C25 C24 132.3(9)
C48 C47 C46 118.5(7)
C48 C47 H47 120.7
C46 C47 H47 120.7
N6 C37 C36 113.0(6)
N6 C37 H37A 109.0
C36 C37 H37A 109.0
N6 C37 H37B 109.0
C36 C37 H37B 109.0
H37A C37 H37B 107.8
C9 C10 C11 121.2(9)
C9 C10 H10 119.4
C11 C10 H10 119.4
N3 C14 C15 123.9(7)
N3 C14 N2 115.0(6)
C15 C14 N2 121.0(6)
C20 C21 C22 116.4(9)
C20 C21 H21 121.8
C22 C21 H21 121.8
C4 C5 C6 111.2(7)
C4 C5 H5A 109.4
C6 C5 H5A 109.4
C4 C5 H5B 109.4
C6 C5 H5B 109.4
H5A C5 H5B 108.0
C30 C31 H31A 109.5
C30 C31 H31B 109.5
H31A C31 H31B 109.5
C30 C31 H31C 109.5
H31A C31 H31C 109.5
H31B C31 H31C 109.5
C31 C30 C29 111.4(16)
C31 C30 H30A 109.4
C29 C30 H30A 109.3
C31 C30 H30B 109.3
C29 C30 H30B 109.3
H30A C30 H30B 108.0
C55 C56 C51 121.9(8)
C55 C56 N10 132.6(7)
C51 C56 N10 105.5(6)
C52 C51 N9 132.1(7)
C52 C51 C56 121.5(7)
N9 C51 C56 106.4(7)
C62 C61 C60 115.6(15)
C62 C61 H61A 108.4
C60 C61 H61A 108.4
C62 C61 H61B 108.4
C60 C61 H61B 108.4
H61A C61 H61B 107.4
C43 C44 C39 122.6(7)
C43 C44 N7 132.1(7)
C39 C44 N7 105.3(6)
N1 C6 C5 112.2(6)
N1 C6 H6A 109.2
C5 C6 H6A 109.2
N1 C6 H6B 109.2
C5 C6 H6B 109.2
H6A C6 H6B 107.9
C23 C22 C21 122.0(10)
C23 C22 H22 119.0
C21 C22 H22 119.0
C60 C59 C58 111.6(9)
C60 C59 H59A 109.3
C58 C59 H59A 109.3
C60 C59 H59B 109.3
C58 C59 H59B 109.3
H59A C59 H59B 108.0
C16 C17 C18 116.9(7)
C16 C17 H17 121.5
C18 C17 H17 121.5
C24 C23 C22 121.4(10)
C24 C23 H23 119.3
C22 C23 H23 119.3
C41 C42 C43 122.2(8)
C41 C42 H42 118.9
C43 C42 H42 118.9
C12 C11 C10 122.5(9)
C12 C11 H11 118.8
C10 C11 H11 118.8
C55 C54 C53 120.9(8)
C55 C54 H54 119.6
C53 C54 H54 119.6
C5 C4 C3 112.0(7)
C5 C4 H4A 109.2
C3 C4 H4A 109.2
C5 C4 H4B 109.2
C3 C4 H4B 109.2
H4A C4 H4B 107.9
C28 C29 C30 118.0(15)
C28 C29 H29A 107.8
C30 C29 H29A 107.8
C28 C29 H29B 107.8
C30 C29 H29B 107.8
H29A C29 H29B 107.1
N5 C19 N4 106.2(7)
N5 C19 Au2 125.3(6)
N4 C19 Au2 128.0(6)
C21 C20 C25 121.9(8)
C21 C20 N4 132.3(8)
C25 C20 N4 105.8(7)
C19 N5 C25 110.8(7)
C19 N5 C26 124.7(8)
C25 N5 C26 124.1(8)
N10 C50 N9 105.8(6)
N10 C50 Au2 125.6(6)
N9 C50 Au2 127.4(5)
C49 N8 C45 116.2(6)
C26 C27 C28 110.7(11)
C26 C27 H27A 109.5
C28 C27 H27A 109.5
C26 C27 H27B 109.5
C28 C27 H27B 109.5
H27A C27 H27B 108.1
C36 C35 C34 113.6(8)
C36 C35 H35A 108.8
C34 C35 H35A 108.8
C36 C35 H35B 108.8
C34 C35 H35B 108.8
H35A C35 H35B 107.7
C33 C34 C35 114.8(9)
C33 C34 H34A 108.6
C35 C34 H34A 108.6
C33 C34 H34B 108.6
C35 C34 H34B 108.6
H34A C34 H34B 107.5
C39 C40 C41 117.6(7)
C39 C40 H40 121.2
C41 C40 H40 121.2
C9 C8 N1 133.8(8)
C9 C8 C13 120.0(8)
N1 C8 C13 106.1(6)
C52 C53 C54 121.4(8)
C52 C53 H53 119.3
C54 C53 H53 119.3
C61 C60 C59 109.1(13)
C61 C60 H60A 109.9
C59 C60 H60A 109.9
C61 C60 H60B 109.9
C59 C60 H60B 109.9
H60A C60 H60B 108.3
C35 C36 C37 114.8(7)
C35 C36 H36A 108.6
C37 C36 H36A 108.6
C35 C36 H36B 108.6
C37 C36 H36B 108.6
H36A C36 H36B 107.5
C2 C1 H1A 109.5
C2 C1 H1B 109.5
H1A C1 H1B 109.5
C2 C1 H1C 109.5
H1A C1 H1C 109.5
H1B C1 H1C 109.5
C17 C16 C15 120.0(7)
C17 C16 H16 120.0
C15 C16 H16 120.0
C13 C12 C11 115.2(9)
C13 C12 H12 122.4
C11 C12 H12 122.4
C10 C9 C8 117.5(9)
C10 C9 H9 121.2
C8 C9 H9 121.2
C38 N7 C44 111.1(6)
C38 N7 C45 123.8(6)
C44 N7 C45 125.1(6)
C27 C26 N5 113.2(10)
C27 C26 H26A 108.9
N5 C26 H26A 108.9
C27 C26 H26B 108.9
N5 C26 H26B 108.9
H26A C26 H26B 107.8
C4 C3 C2 113.3(8)
C4 C3 H3A 108.9
C2 C3 H3A 108.9
C4 C3 H3B 108.9
C2 C3 H3B 108.9
H3A C3 H3B 107.7
C12 C13 C8 123.4(7)
C12 C13 N2 131.5(8)
C8 C13 N2 105.1(7)
C19 N4 C20 110.2(6)
C19 N4 C18 124.4(7)
C20 N4 C18 125.3(6)
C59 C58 C57 110.2(7)
C59 C58 H58A 109.6
C57 C58 H58A 109.6
C59 C58 H58B 109.6
C57 C58 H58B 109.6
H58A C58 H58B 108.1
C32 C33 C34 114.7(10)
C32 C33 H33A 108.6
C34 C33 H33A 108.6
C32 C33 H33B 108.6
C34 C33 H33B 108.6
H33A C33 H33B 107.6
C33 C32 H32A 109.5
C33 C32 H32B 109.5
H32A C32 H32B 109.5
C33 C32 H32C 109.5
H32A C32 H32C 109.5
H32B C32 H32C 109.5
C61 C62 H62A 109.5
C61 C62 H62B 109.5
H62A C62 H62B 109.5
C61 C62 H62C 109.5
H62A C62 H62C 109.5
H62B C62 H62C 109.5

loop_
_geom_bond_atom_site_label_1
_geom_bond_atom_site_label_2
_geom_bond_distance
I1 Hg2 2.8152(12)
I1 Hg1 2.9132(13)
I4 Hg1 2.8803(13)
I4 Hg2 3.0010(11)
I3 Hg1 2.6571(14)
I5 Hg2 2.6675(13)
I2 Hg1 2.7236(13)
I6 Hg2 2.7010(13)
Au1 Au2 6.562(2)
Au1 C7 2.024(7)
Au1 C38 2.027(7)
Au2 C19 2.007(9)
Au2 C50 2.020(8)
C15 C16 1.373(11)
C15 C14 1.379(10)
C15 H15 0.9500
N6 C38 1.362(9)
N6 C39 1.383(9)
N6 C37 1.474(9)
C43 C44 1.379(11)
C43 C42 1.383(12)
C43 H43 0.9500
C28 C29 1.380(17)
C28 C27 1.571(15)
C28 H28A 0.9900
C28 H28B 0.9900
N9 C50 1.356(10)
N9 C51 1.382(9)
N9 C49 1.442(9)
C46 C45 1.370(10)
C46 C47 1.394(11)
C46 H46 0.9500
C49 N8 1.312(9)
C49 C48 1.380(10)
N2 C7 1.344(9)
N2 C14 1.426(9)
N2 C13 1.428(9)
N3 C14 1.310(9)
N3 C18 1.329(9)
C39 C44 1.380(10)
C39 C40 1.382(10)
C48 C47 1.385(10)
C48 H48 0.9500
N10 C50 1.341(9)
N10 C56 1.396(10)
N10 C57 1.465(10)
C52 C51 1.376(11)
C52 C53 1.385(11)
C52 H52 0.9500
C18 C17 1.383(11)
C18 N4 1.426(9)
C2 C1 1.495(15)
C2 C3 1.508(14)
C2 H2A 0.9900
C2 H2B 0.9900
C41 C42 1.378(12)
C41 C40 1.392(12)
C41 H41 0.9500
C7 N1 1.346(9)
C24 C23 1.359(15)
C24 C25 1.399(13)
C24 H24 0.9500
C55 C56 1.363(11)
C55 C54 1.386(12)
C55 H55 0.9500
C38 N7 1.345(9)
C45 N8 1.339(9)
C45 N7 1.421(9)
C57 C58 1.551(12)
C57 H57A 0.9900
C57 H57B 0.9900
N1 C8 1.387(10)
N1 C6 1.476(10)
C25 C20 1.382(11)
C25 N5 1.388(12)
C47 H47 0.9500
C37 C36 1.499(11)
C37 H37A 0.9900
C37 H37B 0.9900
C10 C9 1.375(14)
C10 C11 1.395(15)
C10 H10 0.9500
C21 C20 1.366(12)
C21 C22 1.396(14)
C21 H21 0.9500
C5 C4 1.503(11)
C5 C6 1.533(11)
C5 H5A 0.9900
C5 H5B 0.9900
C31 C30 1.46(2)
C31 H31A 0.9800
C31 H31B 0.9800
C31 H31C 0.9800
C30 C29 1.510(17)
C30 H30A 0.9900
C30 H30B 0.9900
C56 C51 1.387(11)
C61 C62 1.358(16)
C61 C60 1.517(19)
C61 H61A 0.9900
C61 H61B 0.9900
C44 N7 1.406(9)
C6 H6A 0.9900
C6 H6B 0.9900
C22 C23 1.373(15)
C22 H22 0.9500
C59 C60 1.522(16)
C59 C58 1.541(12)
C59 H59A 0.9900
C59 H59B 0.9900
C17 C16 1.362(11)
C17 H17 0.9500
C23 H23 0.9500
C42 H42 0.9500
C11 C12 1.375(13)
C11 H11 0.9500
C54 C53 1.393(12)
C54 H54 0.9500
C4 C3 1.500(13)
C4 H4A 0.9900
C4 H4B 0.9900
C29 H29A 0.9900
C29 H29B 0.9900
C19 N5 1.339(11)
C19 N4 1.368(10)
C20 N4 1.394(10)
N5 C26 1.508(12)
C27 C26 1.389(17)
C27 H27A 0.9900
C27 H27B 0.9900
C35 C36 1.492(12)
C35 C34 1.553(12)
C35 H35A 0.9900
C35 H35B 0.9900
C34 C33 1.510(15)
C34 H34A 0.9900
C34 H34B 0.9900
C40 H40 0.9500
C8 C9 1.376(11)
C8 C13 1.399(12)
C53 H53 0.9500
C60 H60A 0.9900
C60 H60B 0.9900
C36 H36A 0.9900
C36 H36B 0.9900
C1 H1A 0.9800
C1 H1B 0.9800
C1 H1C 0.9800
C16 H16 0.9500
C12 C13 1.376(12)
C12 H12 0.9500
C9 H9 0.9500
C26 H26A 0.9900
C26 H26B 0.9900
C3 H3A 0.9900
C3 H3B 0.9900
C58 H58A 0.9900
C58 H58B 0.9900
C33 C32 1.504(15)
C33 H33A 0.9900
C33 H33B 0.9900
C32 H32A 0.9800
C32 H32B 0.9800
C32 H32C 0.9800
C62 H62A 0.9800
C62 H62B 0.9800
C62 H62C 0.9800
